data_4312421
loop_
_publ_author_name
'In-Chul Hwang'
'Konrad Seppelt'

_publ_contact_author
;
     Prof. Dr. Konrad Seppelt
     Institut f\"ur Chemie / Anorganische und Analytische Chemie
     Freie Universit\"at Berlin
     Fabeckstr. 34-36
     14195 Berlin
     Bundesrepublik Deutschland
;
_publ_contact_author_email seppelt@chemie.fu-berlin.de
_publ_contact_author_fax '049 30 83852424'
_publ_contact_author_phone '049 30 83854289'
_publ_section_title
;
 Fluorination of [Os3(CO)12] and [Ir4(CO)12]
;
_journal_name_full 'Inorganic Chemistry'
_journal_page_first 7116
_journal_page_last 7122
_journal_paper_doi 10.1021/ic034611e
_journal_volume 42
_journal_year 2003
_chemical_formula_moiety fac-[Ir(CO)3(SbF6)2(HF(SbF6))](HF)
_chemical_formula_sum 'C3 H2 F20 Ir O3 Sb3'
_chemical_formula_weight 1023.50
_chemical_name_common 'fac - Tricarbonyl iridium tri hexafluoroantimonate dihydrogenfluorid'
_chemical_name_systematic
; 
 fac - Tricarbonyl iridium tri hexafluoroantimonate dihydrogenfluorid
;
_space_group_IT_number 62
_symmetry_cell_setting orthorhombic
_symmetry_space_group_name_Hall '-P 2ac 2n'
_symmetry_space_group_name_H-M 'P n m a'
_atom_sites_solution_hydrogens geom
_atom_sites_solution_primary direct
_atom_sites_solution_secondary difmap
_audit_creation_method SHELXL-97
_cell_angle_alpha 90.00
_cell_angle_beta 90.00
_cell_angle_gamma 90.00
_cell_formula_units_Z 4
_cell_length_a 12.5060(14)
_cell_length_b 13.4074(16)
_cell_length_c 10.9263(19)
_cell_measurement_temperature 103(2)
_cell_volume 1832.0(4)
_computing_structure_refinement 'SHELXL-97 (Sheldrick, 1997)'
_computing_structure_solution 'SHELXS-97 (Sheldrick, 1990)'
_diffrn_ambient_temperature 103(2)
_diffrn_measured_fraction_theta_full 0.997
_diffrn_measured_fraction_theta_max 0.997
_diffrn_measurement_device_type 'Bruker Smart CCD 1000 TM'
_diffrn_radiation_monochromator graphite
_diffrn_radiation_source 'fine-focus sealed tube'
_diffrn_radiation_type MoK\a
_diffrn_radiation_wavelength 0.71073
_diffrn_reflns_av_R_equivalents 0.0367
_diffrn_reflns_av_sigmaI/netI 0.0170
_diffrn_reflns_limit_h_max 17
_diffrn_reflns_limit_h_min -17
_diffrn_reflns_limit_k_max 19
_diffrn_reflns_limit_k_min -19
_diffrn_reflns_limit_l_max 15
_diffrn_reflns_limit_l_min -15
_diffrn_reflns_number 21363
_diffrn_reflns_theta_full 30.57
_diffrn_reflns_theta_max 30.57
_diffrn_reflns_theta_min 2.40
_exptl_absorpt_coefficient_mu 11.817
_exptl_absorpt_correction_T_max 1.000
_exptl_absorpt_correction_T_min 0.664
_exptl_absorpt_correction_type multi-scan
_exptl_absorpt_process_details 'Equilibration of symmetry equivalent reflections'
_exptl_crystal_colour colourless
_exptl_crystal_density_diffrn 3.711
_exptl_crystal_density_method 'not measured'
_exptl_crystal_description cube
_exptl_crystal_F_000 1816
_exptl_crystal_size_max 0.1
_exptl_crystal_size_mid 0.1
_exptl_crystal_size_min 0.1
_refine_diff_density_max 1.645
_refine_diff_density_min -2.305
_refine_diff_density_rms 0.238
_refine_ls_extinction_coef 0.00053(4)
_refine_ls_extinction_expression Fc^*^=kFc[1+0.001xFc^2^\l^3^/sin(2\q)]^-1/4^
_refine_ls_extinction_method SHELXL
_refine_ls_goodness_of_fit_ref 1.453
_refine_ls_hydrogen_treatment mixed
_refine_ls_matrix_type full
_refine_ls_number_parameters 178
_refine_ls_number_reflns 2912
_refine_ls_number_restraints 0
_refine_ls_restrained_S_all 1.453
_refine_ls_R_factor_all 0.0328
_refine_ls_R_factor_gt 0.0316
_refine_ls_shift/su_max 0.001
_refine_ls_shift/su_mean 0.000
_refine_ls_structure_factor_coef Fsqd
_refine_ls_weighting_details 'calc w=1/[\s^2^(Fo^2^)+(0.0000P)^2^+23.7369P] where P=(Fo^2^+2Fc^2^)/3'
_refine_ls_weighting_scheme calc
_refine_ls_wR_factor_gt 0.0677
_refine_ls_wR_factor_ref 0.0680
_reflns_number_gt 2820
_reflns_number_total 2912
_reflns_threshold_expression >2sigma(I)
_cod_data_source_file ic034611esi20030818_105927_3.cif
_cod_data_source_block irco3
_cod_depositor_comments
;
The following automatic conversions were performed:

'_exptl_absorpt_correction_type' value 'multiscan' changed to
'multi-scan' according to the built-in table from CIF Core dictionary
named 'cif_core.dic' version 2.4.1 from 2010-06-29.

Automatic conversion script
Id: cif_fix_values 1646 2011-03-28 12:23:43Z adriana 
;
_cod_database_code 4312421

loop_
_symmetry_equiv_pos_as_xyz
'x, y, z'
'-x+1/2, -y, z+1/2'
'-x, y+1/2, -z'
'x+1/2, -y+1/2, -z+1/2'
'-x, -y, -z'
'x-1/2, y, -z-1/2'
'x, -y-1/2, z'
'-x-1/2, y-1/2, z-1/2'

loop_
_atom_site_label
_atom_site_type_symbol
_atom_site_fract_x
_atom_site_fract_y
_atom_site_fract_z
_atom_site_U_iso_or_equiv
_atom_site_adp_type
_atom_site_occupancy
_atom_site_symmetry_multiplicity
_atom_site_calc_flag
_atom_site_refinement_flags
_atom_site_disorder_assembly
_atom_site_disorder_group
Ir1 Ir 0.12342(2) 0.2500 0.55272(3) 0.00727(8) Uani 1 2 d S . .
C1 C 0.2164(4) 0.3547(4) 0.4925(5) 0.0111(10) Uani 1 1 d . . .
C2 C 0.2053(6) 0.2500 0.7035(7) 0.0110(14) Uani 1 2 d S . .
O1 O 0.2670(3) 0.4174(3) 0.4620(4) 0.0178(8) Uani 1 1 d . . .
O2 O 0.2572(5) 0.2500 0.7855(6) 0.0172(12) Uani 1 2 d S . .
F11 F 0.0383(4) 0.2500 0.3970(5) 0.0145(10) Uani 1 2 d S . .
H1 H -0.043(9) 0.2500 0.374(11) 0.020 Uiso 1 2 d S . .
Sb2 Sb 0.00815(3) 0.45959(3) 0.73725(4) 0.01196(9) Uani 1 1 d . . .
F21 F 0.0095(3) 0.3477(2) 0.6103(3) 0.0122(6) Uani 1 1 d . . .
F22 F 0.0158(4) 0.5592(4) 0.8526(4) 0.0334(11) Uani 1 1 d . . .
F23 F -0.0467(3) 0.5388(3) 0.6130(4) 0.0224(8) Uani 1 1 d . . .
F24 F 0.1467(3) 0.4786(3) 0.6778(4) 0.0270(9) Uani 1 1 d . . .
F25 F 0.0632(4) 0.3612(3) 0.8383(4) 0.0278(9) Uani 1 1 d . . .
F26 F -0.1294(3) 0.4177(3) 0.7758(4) 0.0211(8) Uani 1 1 d . . .
H2 H -0.199(13) 0.459(12) 0.741(15) 0.020 Uiso 0.50 1 d P . .
Sb3 Sb 0.23042(6) 0.26901(5) 0.12030(6) 0.0129(2) Uani 0.50 1 d P . .
F31 F 0.0909(5) 0.2500 0.0670(6) 0.0254(12) Uani 1 2 d S . .
F32 F 0.2576(9) 0.3639(7) 0.0029(9) 0.025(2) Uani 0.50 1 d P . .
F33 F 0.1896(8) 0.3649(9) 0.2320(10) 0.027(2) Uani 0.50 1 d P . .
F34 F 0.2934(9) 0.3269(8) 0.0231(9) 0.026(2) Uani 0.50 1 d P . .
F35 F 0.3811(6) 0.2965(7) 0.1807(8) 0.031(2) Uani 0.50 1 d P . .
F36 F 0.2211(9) 0.3224(9) 0.2471(10) 0.031(2) Uani 0.50 1 d P . .
F41 F -0.1063(4) 0.2500 -0.0214(6) 0.0283(13) Uani 1 2 d S . .

loop_
_atom_site_aniso_label
_atom_site_aniso_U_11
_atom_site_aniso_U_22
_atom_site_aniso_U_33
_atom_site_aniso_U_23
_atom_site_aniso_U_13
_atom_site_aniso_U_12
Ir1 0.00625(12) 0.00714(13) 0.00840(13) 0.000 -0.00016(9) 0.000
C1 0.011(2) 0.012(2) 0.011(2) 0.0011(19) 0.0000(19) 0.0038(19)
C2 0.014(3) 0.010(3) 0.009(3) 0.000 0.004(3) 0.000
O1 0.0153(19) 0.018(2) 0.020(2) 0.0033(17) 0.0013(16) -0.0021(16)
O2 0.013(3) 0.019(3) 0.020(3) 0.000 -0.004(2) 0.000
F11 0.012(2) 0.015(2) 0.016(2) 0.000 -0.0016(18) 0.000
Sb2 0.01017(16) 0.01111(16) 0.01459(17) -0.00252(13) 0.00009(13) 0.00198(13)
F21 0.0121(15) 0.0107(15) 0.0140(15) -0.0012(12) 0.0007(12) 0.0026(12)
F22 0.029(2) 0.035(2) 0.037(2) -0.028(2) -0.0073(19) 0.0045(19)
F23 0.0242(19) 0.0174(18) 0.026(2) 0.0052(16) 0.0020(16) 0.0076(16)
F24 0.0124(16) 0.028(2) 0.041(2) -0.0114(19) 0.0048(17) -0.0039(15)
F25 0.035(2) 0.032(2) 0.0163(18) 0.0052(17) -0.0017(17) 0.0178(19)
F26 0.0151(17) 0.0202(18) 0.028(2) -0.0002(16) 0.0087(15) -0.0015(15)
Sb3 0.0124(3) 0.0170(7) 0.0093(3) -0.0002(2) 0.0005(2) 0.0021(2)
F31 0.019(3) 0.026(3) 0.031(3) 0.000 -0.007(2) 0.000
F32 0.039(6) 0.021(5) 0.015(4) 0.004(4) 0.001(4) -0.007(4)
F33 0.018(5) 0.038(6) 0.026(5) -0.019(5) 0.003(4) 0.000(4)
F34 0.035(6) 0.027(5) 0.016(4) 0.005(4) 0.002(4) -0.011(4)
F35 0.010(3) 0.059(6) 0.023(4) -0.005(4) 0.001(3) 0.013(4)
F36 0.034(6) 0.041(6) 0.020(5) -0.016(5) 0.012(4) -0.014(5)
F41 0.009(2) 0.031(3) 0.045(4) 0.000 0.002(2) 0.000

loop_
_atom_type_symbol
_atom_type_description
_atom_type_scat_dispersion_real
_atom_type_scat_dispersion_imag
_atom_type_scat_source
C C 0.0033 0.0016 'International Tables Vol C Tables 4.2.6.8 and 6.1.1.4'
H H 0.0000 0.0000 'International Tables Vol C Tables 4.2.6.8 and 6.1.1.4'
O O 0.0106 0.0060 'International Tables Vol C Tables 4.2.6.8 and 6.1.1.4'
F F 0.0171 0.0103 'International Tables Vol C Tables 4.2.6.8 and 6.1.1.4'
Sb Sb -0.5866 1.5461 'International Tables Vol C Tables 4.2.6.8 and 6.1.1.4'
Ir Ir -1.4442 7.9887 'International Tables Vol C Tables 4.2.6.8 and 6.1.1.4'

loop_
_geom_angle_atom_site_label_1
_geom_angle_atom_site_label_2
_geom_angle_atom_site_label_3
_geom_angle
_geom_angle_site_symmetry_1
_geom_angle_site_symmetry_3
_geom_angle_publ_flag
C1 Ir1 C1 92.8(3) . 7_565 ?
C1 Ir1 C2 88.4(2) . . ?
C1 Ir1 C2 88.4(2) 7_565 . ?
C1 Ir1 F11 91.74(19) . . ?
C1 Ir1 F11 91.73(19) 7_565 . ?
C2 Ir1 F11 179.8(3) . . ?
C1 Ir1 F21 93.37(19) . . ?
C1 Ir1 F21 172.43(19) 7_565 . ?
C2 Ir1 F21 96.1(2) . . ?
F11 Ir1 F21 83.73(14) . . ?
C1 Ir1 F21 172.43(18) . 7_565 ?
C1 Ir1 F21 93.37(19) 7_565 7_565 ?
C2 Ir1 F21 96.1(2) . 7_565 ?
F11 Ir1 F21 83.73(15) . 7_565 ?
F21 Ir1 F21 80.14(19) . 7_565 ?
O1 C1 Ir1 176.6(5) . . ?
O2 C2 Ir1 176.0(7) . . ?
Ir1 F11 H1 136(6) . . ?
F22 Sb2 F25 95.1(2) . . ?
F22 Sb2 F23 96.0(2) . . ?
F25 Sb2 F23 168.84(19) . . ?
F22 Sb2 F26 96.46(19) . . ?
F25 Sb2 F26 89.63(19) . . ?
F23 Sb2 F26 89.80(18) . . ?
F22 Sb2 F24 95.2(2) . . ?
F25 Sb2 F24 87.7(2) . . ?
F23 Sb2 F24 90.6(2) . . ?
F26 Sb2 F24 168.22(18) . . ?
F22 Sb2 F21 176.47(17) . . ?
F25 Sb2 F21 83.03(17) . . ?
F23 Sb2 F21 85.81(16) . . ?
F26 Sb2 F21 86.54(16) . . ?
F24 Sb2 F21 81.75(16) . . ?
Ir1 F21 Sb2 133.51(17) . . ?
Sb2 F26 H2 120(8) . . ?
Sb3 Sb3 F34 120.4(4) 7_565 . ?
Sb3 Sb3 F36 117.2(5) 7_565 . ?
F34 Sb3 F36 114.8(6) . . ?
Sb3 Sb3 F32 133.8(3) 7_565 . ?
F34 Sb3 F32 21.7(5) . . ?
F36 Sb3 F32 108.4(5) . . ?
Sb3 Sb3 F33 134.2(4) 7_565 . ?
F34 Sb3 F33 104.3(6) . . ?
F36 Sb3 F33 22.2(5) . . ?
F32 Sb3 F33 91.8(5) . . ?
Sb3 Sb3 F34 45.8(3) 7_565 7_565 ?
F34 Sb3 F34 74.6(7) . 7_565 ?
F36 Sb3 F34 149.5(6) . 7_565 ?
F32 Sb3 F34 90.1(4) . 7_565 ?
F33 Sb3 F34 170.1(5) . 7_565 ?
Sb3 Sb3 F36 48.6(4) 7_565 7_565 ?
F34 Sb3 F36 152.3(6) . 7_565 ?
F36 Sb3 F36 68.6(8) . 7_565 ?
F32 Sb3 F36 172.2(5) . 7_565 ?
F33 Sb3 F36 87.1(5) . 7_565 ?
F34 Sb3 F36 89.8(5) 7_565 7_565 ?
Sb3 Sb3 F31 82.11(3) 7_565 . ?
F34 Sb3 F31 109.6(4) . . ?
F36 Sb3 F31 105.7(5) . . ?
F32 Sb3 F31 92.9(4) . . ?
F33 Sb3 F31 92.5(4) . . ?
F34 Sb3 F31 97.2(4) 7_565 . ?
F36 Sb3 F31 94.8(4) 7_565 . ?
Sb3 Sb3 F35 100.5(3) 7_565 . ?
F34 Sb3 F35 69.9(5) . . ?
F36 Sb3 F35 72.4(5) . . ?
F32 Sb3 F35 86.0(4) . . ?
F33 Sb3 F35 85.1(4) . . ?
F34 Sb3 F35 85.3(4) 7_565 . ?
F36 Sb3 F35 86.3(5) 7_565 . ?
F31 Sb3 F35 177.3(3) . . ?
Sb3 Sb3 F35 66.3(2) 7_565 7_565 ?
F34 Sb3 F35 88.3(5) . 7_565 ?
F36 Sb3 F35 88.9(5) . 7_565 ?
F32 Sb3 F35 109.2(4) . 7_565 ?
F33 Sb3 F35 108.6(4) . 7_565 ?
F34 Sb3 F35 61.6(4) 7_565 7_565 ?
F36 Sb3 F35 64.0(4) 7_565 7_565 ?
F31 Sb3 F35 148.4(2) . 7_565 ?
F35 Sb3 F35 34.2(5) . 7_565 ?
Sb3 Sb3 F32 36.7(3) 7_565 7_565 ?
F34 Sb3 F32 85.8(5) . 7_565 ?
F36 Sb3 F32 152.9(5) . 7_565 ?
F32 Sb3 F32 97.1(6) . 7_565 ?
F33 Sb3 F32 169.5(5) . 7_565 ?
F34 Sb3 F32 16.9(4) 7_565 7_565 ?
F36 Sb3 F32 84.9(4) 7_565 7_565 ?
F31 Sb3 F32 81.5(3) . 7_565 ?
F35 Sb3 F32 101.0(4) . 7_565 ?
F35 Sb3 F32 73.7(4) 7_565 7_565 ?
Sb3 Sb3 F33 36.4(3) 7_565 7_565 ?
F34 Sb3 F33 154.7(5) . 7_565 ?
F36 Sb3 F33 82.3(5) . 7_565 ?
F32 Sb3 F33 168.9(4) . 7_565 ?
F33 Sb3 F33 97.8(7) . 7_565 ?
F34 Sb3 F33 81.5(5) 7_565 7_565 ?
F36 Sb3 F33 17.1(5) 7_565 7_565 ?
F31 Sb3 F33 81.2(3) . 7_565 ?
F35 Sb3 F33 100.4(4) . 7_565 ?
F35 Sb3 F33 73.0(3) 7_565 7_565 ?
F32 Sb3 F33 72.9(4) 7_565 7_565 ?
Sb3 F31 Sb3 15.77(6) 7_565 . ?
F34 F32 Sb3 54.0(12) . . ?
F34 F32 Sb3 49.6(12) . 7_565 ?
Sb3 F32 Sb3 9.54(8) . 7_565 ?
F36 F33 Sb3 56.1(13) . . ?
F36 F33 Sb3 49.9(13) . 7_565 ?
Sb3 F33 Sb3 9.43(9) . 7_565 ?
F32 F34 Sb3 104.3(15) . . ?
F32 F34 Sb3 113.6(15) . 7_565 ?
Sb3 F34 Sb3 13.78(11) . 7_565 ?
F35 F35 Sb3 79.5(3) 7_565 . ?
F35 F35 Sb3 66.3(2) 7_565 7_565 ?
Sb3 F35 Sb3 13.28(7) . 7_565 ?
F33 F36 Sb3 101.7(17) . . ?
F33 F36 Sb3 113.0(17) . 7_565 ?
Sb3 F36 Sb3 14.15(12) . 7_565 ?

loop_
_geom_bond_atom_site_label_1
_geom_bond_atom_site_label_2
_geom_bond_distance
_geom_bond_site_symmetry_2
_geom_bond_publ_flag
Ir1 C1 1.937(6) . ?
Ir1 C1 1.937(6) 7_565 ?
Ir1 C2 1.940(8) . ?
Ir1 F11 2.006(5) . ?
Ir1 F21 2.035(3) . ?
Ir1 F21 2.035(3) 7_565 ?
C1 O1 1.104(7) . ?
C2 O2 1.106(10) . ?
F11 H1 1.05(12) . ?
Sb2 F22 1.838(4) . ?
Sb2 F25 1.853(4) . ?
Sb2 F23 1.855(4) . ?
Sb2 F26 1.857(4) . ?
Sb2 F24 1.868(4) . ?
Sb2 F21 2.043(3) . ?
F26 H2 1.10(16) . ?
Sb3 Sb3 0.5096(14) 7_565 ?
Sb3 F34 1.534(9) . ?
Sb3 F36 1.564(10) . ?
Sb3 F32 1.838(9) . ?
Sb3 F33 1.845(10) . ?
Sb3 F34 1.845(9) 7_565 ?
Sb3 F36 1.853(10) 7_565 ?
Sb3 F31 1.857(6) . ?
Sb3 F35 2.031(8) . ?
Sb3 F35 2.182(8) 7_565 ?
Sb3 F32 2.222(10) 7_565 ?
Sb3 F33 2.230(10) 7_565 ?
F31 Sb3 1.857(6) 7_565 ?
F32 F34 0.703(11) . ?
F32 Sb3 2.221(10) 7_565 ?
F33 F36 0.712(13) . ?
F33 Sb3 2.230(10) 7_565 ?
F34 Sb3 1.845(9) 7_565 ?
F35 F35 1.25(2) 7_565 ?
F35 Sb3 2.182(8) 7_565 ?
F36 Sb3 1.853(10) 7_565 ?

loop_
_geom_torsion_atom_site_label_1
_geom_torsion_atom_site_label_2
_geom_torsion_atom_site_label_3
_geom_torsion_atom_site_label_4
_geom_torsion
_geom_torsion_site_symmetry_1
_geom_torsion_site_symmetry_2
_geom_torsion_site_symmetry_3
_geom_torsion_site_symmetry_4
_geom_torsion_publ_flag
C1 Ir1 C1 O1 -160(9) 7_565 . . . ?
C2 Ir1 C1 O1 -72(9) . . . . ?
F11 Ir1 C1 O1 108(9) . . . . ?
F21 Ir1 C1 O1 24(9) . . . . ?
F21 Ir1 C1 O1 55(9) 7_565 . . . ?
C1 Ir1 C2 O2 -46.43(16) . . . . ?
C1 Ir1 C2 O2 46.43(16) 7_565 . . . ?
F11 Ir1 C2 O2 180.0(3) . . . . ?
F21 Ir1 C2 O2 -139.65(10) . . . . ?
F21 Ir1 C2 O2 139.65(10) 7_565 . . . ?
C1 Ir1 F21 Sb2 -62.3(3) . . . . ?
C1 Ir1 F21 Sb2 152.9(14) 7_565 . . . ?
C2 Ir1 F21 Sb2 26.4(3) . . . . ?
F11 Ir1 F21 Sb2 -153.7(2) . . . . ?
F21 Ir1 F21 Sb2 121.63(19) 7_565 . . . ?
F22 Sb2 F21 Ir1 7(3) . . . . ?
F25 Sb2 F21 Ir1 -51.3(3) . . . . ?
F23 Sb2 F21 Ir1 128.6(3) . . . . ?
F26 Sb2 F21 Ir1 -141.3(3) . . . . ?
F24 Sb2 F21 Ir1 37.4(3) . . . . ?
F34 Sb3 F31 Sb3 119.6(4) . . . 7_565 ?
F36 Sb3 F31 Sb3 -116.2(5) . . . 7_565 ?
F32 Sb3 F31 Sb3 133.8(3) . . . 7_565 ?
F33 Sb3 F31 Sb3 -134.3(4) . . . 7_565 ?
F34 Sb3 F31 Sb3 43.4(3) 7_565 . . 7_565 ?
F36 Sb3 F31 Sb3 -47.0(4) 7_565 . . 7_565 ?
F35 Sb3 F31 Sb3 -162(7) . . . 7_565 ?
F35 Sb3 F31 Sb3 -1.5(5) 7_565 . . 7_565 ?
F32 Sb3 F31 Sb3 37.1(3) 7_565 . . 7_565 ?
F33 Sb3 F31 Sb3 -36.8(3) 7_565 . . 7_565 ?
Sb3 Sb3 F32 F34 -59.4(16) 7_565 . . . ?
F36 Sb3 F32 F34 111.2(15) . . . . ?
F33 Sb3 F32 F34 126.2(15) . . . . ?
F34 Sb3 F32 F34 -44.0(14) 7_565 . . . ?
F36 Sb3 F32 F34 45(4) 7_565 . . . ?
F31 Sb3 F32 F34 -141.2(15) . . . . ?
F35 Sb3 F32 F34 41.2(15) . . . . ?
F35 Sb3 F32 F34 15.8(16) 7_565 . . . ?
F32 Sb3 F32 F34 -59.4(16) 7_565 . . . ?
F33 Sb3 F32 F34 -84(3) 7_565 . . . ?
F34 Sb3 F32 Sb3 59.4(16) . . . 7_565 ?
F36 Sb3 F32 Sb3 170.6(7) . . . 7_565 ?
F33 Sb3 F32 Sb3 -174.4(5) . . . 7_565 ?
F34 Sb3 F32 Sb3 15.4(4) 7_565 . . 7_565 ?
F36 Sb3 F32 Sb3 104(4) 7_565 . . 7_565 ?
F31 Sb3 F32 Sb3 -81.8(4) . . . 7_565 ?
F35 Sb3 F32 Sb3 100.6(4) . . . 7_565 ?
F35 Sb3 F32 Sb3 75.2(4) 7_565 . . 7_565 ?
F32 Sb3 F32 Sb3 0.002(4) 7_565 . . 7_565 ?
F33 Sb3 F32 Sb3 -25(2) 7_565 . . 7_565 ?
Sb3 Sb3 F33 F36 46.2(18) 7_565 . . . ?
F34 Sb3 F33 F36 -121.5(16) . . . . ?
F32 Sb3 F33 F36 -139.5(16) . . . . ?
F34 Sb3 F33 F36 -39(4) 7_565 . . . ?
F36 Sb3 F33 F36 32.9(14) 7_565 . . . ?
F31 Sb3 F33 F36 127.6(16) . . . . ?
F35 Sb3 F33 F36 -53.7(16) . . . . ?
F35 Sb3 F33 F36 -28.5(17) 7_565 . . . ?
F32 Sb3 F33 F36 73(3) 7_565 . . . ?
F33 Sb3 F33 F36 46.2(18) 7_565 . . . ?
F34 Sb3 F33 Sb3 -167.7(6) . . . 7_565 ?
F36 Sb3 F33 Sb3 -46.2(18) . . . 7_565 ?
F32 Sb3 F33 Sb3 174.4(5) . . . 7_565 ?
F34 Sb3 F33 Sb3 -85(3) 7_565 . . 7_565 ?
F36 Sb3 F33 Sb3 -13.3(5) 7_565 . . 7_565 ?
F31 Sb3 F33 Sb3 81.4(3) . . . 7_565 ?
F35 Sb3 F33 Sb3 -99.9(4) . . . 7_565 ?
F35 Sb3 F33 Sb3 -74.6(4) 7_565 . . 7_565 ?
F32 Sb3 F33 Sb3 27(2) 7_565 . . 7_565 ?
F33 Sb3 F33 Sb3 -0.003(5) 7_565 . . 7_565 ?
Sb3 F32 F34 Sb3 -10.8(2) 7_565 . . . ?
Sb3 F32 F34 Sb3 10.8(2) . . . 7_565 ?
Sb3 Sb3 F34 F32 133.9(13) 7_565 . . . ?
F36 Sb3 F34 F32 -77.2(16) . . . . ?
F33 Sb3 F34 F32 -56.4(15) . . . . ?
F34 Sb3 F34 F32 133.9(13) 7_565 . . . ?
F36 Sb3 F34 F32 -168.2(13) 7_565 . . . ?
F31 Sb3 F34 F32 41.6(15) . . . . ?
F35 Sb3 F34 F32 -135.6(16) . . . . ?
F35 Sb3 F34 F32 -165.1(15) 7_565 . . . ?
F32 Sb3 F34 F32 121.1(16) 7_565 . . . ?
F33 Sb3 F34 F32 153.3(12) 7_565 . . . ?
F36 Sb3 F34 Sb3 149.0(7) . . . 7_565 ?
F32 Sb3 F34 Sb3 -133.9(13) . . . 7_565 ?
F33 Sb3 F34 Sb3 169.8(5) . . . 7_565 ?
F34 Sb3 F34 Sb3 0.004(3) 7_565 . . 7_565 ?
F36 Sb3 F34 Sb3 58.0(11) 7_565 . . 7_565 ?
F31 Sb3 F34 Sb3 -92.3(3) . . . 7_565 ?
F35 Sb3 F34 Sb3 90.5(4) . . . 7_565 ?
F35 Sb3 F34 Sb3 61.0(3) 7_565 . . 7_565 ?
F32 Sb3 F34 Sb3 -12.8(4) 7_565 . . 7_565 ?
F33 Sb3 F34 Sb3 19.5(9) 7_565 . . 7_565 ?
Sb3 Sb3 F35 F35 0.0 7_565 . . 7_565 ?
F34 Sb3 F35 F35 -118.7(4) . . . 7_565 ?
F36 Sb3 F35 F35 115.5(5) . . . 7_565 ?
F32 Sb3 F35 F35 -133.8(3) . . . 7_565 ?
F33 Sb3 F35 F35 134.1(4) . . . 7_565 ?
F34 Sb3 F35 F35 -43.4(3) 7_565 . . 7_565 ?
F36 Sb3 F35 F35 46.7(4) 7_565 . . 7_565 ?
F31 Sb3 F35 F35 162(7) . . . 7_565 ?
F32 Sb3 F35 F35 -37.4(3) 7_565 . . 7_565 ?
F33 Sb3 F35 F35 37.0(3) 7_565 . . 7_565 ?
F34 Sb3 F35 Sb3 -118.7(4) . . . 7_565 ?
F36 Sb3 F35 Sb3 115.5(5) . . . 7_565 ?
F32 Sb3 F35 Sb3 -133.8(3) . . . 7_565 ?
F33 Sb3 F35 Sb3 134.1(4) . . . 7_565 ?
F34 Sb3 F35 Sb3 -43.4(3) 7_565 . . 7_565 ?
F36 Sb3 F35 Sb3 46.7(4) 7_565 . . 7_565 ?
F31 Sb3 F35 Sb3 162(7) . . . 7_565 ?
F35 Sb3 F35 Sb3 0.006(1) 7_565 . . 7_565 ?
F32 Sb3 F35 Sb3 -37.4(3) 7_565 . . 7_565 ?
F33 Sb3 F35 Sb3 37.0(3) 7_565 . . 7_565 ?
Sb3 F33 F36 Sb3 8.9(3) 7_565 . . . ?
Sb3 F33 F36 Sb3 -8.9(3) . . . 7_565 ?
Sb3 Sb3 F36 F33 -144.4(15) 7_565 . . . ?
F34 Sb3 F36 F33 65.6(17) . . . . ?
F32 Sb3 F36 F33 43.2(17) . . . . ?
F34 Sb3 F36 F33 167.7(13) 7_565 . . . ?
F36 Sb3 F36 F33 -144.4(15) 7_565 . . . ?
F31 Sb3 F36 F33 -55.3(17) . . . . ?
F35 Sb3 F36 F33 122.6(17) . . . . ?
F35 Sb3 F36 F33 153.1(16) 7_565 . . . ?
F32 Sb3 F36 F33 -157.6(13) 7_565 . . . ?
F33 Sb3 F36 F33 -133.9(18) 7_565 . . . ?
F34 Sb3 F36 Sb3 -150.0(6) . . . 7_565 ?
F32 Sb3 F36 Sb3 -172.4(5) . . . 7_565 ?
F33 Sb3 F36 Sb3 144.4(15) . . . 7_565 ?
F34 Sb3 F36 Sb3 -47.9(9) 7_565 . . 7_565 ?
F36 Sb3 F36 Sb3 0.000(4) 7_565 . . 7_565 ?
F31 Sb3 F36 Sb3 89.1(3) . . . 7_565 ?
F35 Sb3 F36 Sb3 -92.9(4) . . . 7_565 ?
F35 Sb3 F36 Sb3 -62.4(3) 7_565 . . 7_565 ?
F32 Sb3 F36 Sb3 -13.2(9) 7_565 . . 7_565 ?
F33 Sb3 F36 Sb3 10.6(4) 7_565 . . 7_565 ?
